data_7042351
loop_
_publ_author_name
'Solomatina, Anastasia I.'
'Aleksandrova, Irina O.'
'Karttunen, Antti J.'
'Tunik, Sergey P.'
'Koshevoy, Igor O.'

_publ_section_title
;
 Dibenzothiophene-platinated complexes: probing the effect of ancillary
 ligands on the photophysical performance.
;
_journal_issue 12
_journal_name_full 'Dalton transactions (Cambridge, England : 2003)'
_journal_page_first 3895
_journal_page_last 3905
_journal_paper_doi 10.1039/c7dt00349h
_journal_volume 46
_journal_year 2017
_chemical_formula_moiety 'C38 H22 Cl F9 N P Pt S'
_chemical_formula_sum 'C38 H22 Cl F9 N P Pt S'
_chemical_formula_weight 957.13
_space_group_crystal_system orthorhombic
_space_group_IT_number 61
_space_group_name_Hall '-P 2ac 2ab'
_space_group_name_H-M_alt 'P b c a'
_symmetry_space_group_name_Hall '-P 2ac 2ab'
_symmetry_space_group_name_H-M 'P b c a'
_atom_sites_solution_hydrogens geom
_audit_creation_method SHELXL-2014/7
_audit_update_record
;
2017-01-27 deposited with the CCDC.
2017-02-22 downloaded from the CCDC.
;
_cell_angle_alpha 90
_cell_angle_beta 90
_cell_angle_gamma 90
_cell_formula_units_Z 16
_cell_length_a 15.7792(3)
_cell_length_b 24.0043(5)
_cell_length_c 39.2309(9)
_cell_measurement_reflns_used 9854
_cell_measurement_temperature 150(2)
_cell_measurement_theta_max 30.00
_cell_measurement_theta_min 2.30
_cell_volume 14859.4(5)
_computing_cell_refinement 'SAINT (Bruker AXS, 2009)'
_computing_data_collection 'APEX2 (Bruker AXS, 2010)'
_computing_data_reduction 'SAINT (Bruker AXS, 2009)'
_computing_molecular_graphics 'Diamond v.4.03 (Brandenburg, 2014)'
_computing_publication_material 'SHELXL-2014 (Sheldrick, 2014)'
_computing_structure_refinement 'SHELXL-2014/7 (Sheldrick, 2014)'
_computing_structure_solution 'SHELXS-2014 (Sheldrick, 2014)'
_diffrn_ambient_temperature 150(2)
_diffrn_detector_area_resol_mean 16
_diffrn_measured_fraction_theta_full 0.999
_diffrn_measured_fraction_theta_max 0.994
_diffrn_measurement_device '62mm x 62mm CCD camera on \k-goniostat'
_diffrn_measurement_device_type 'Bruker KAPPA APEX II DUO CCD'
_diffrn_measurement_method '\f scans and \w scans with \k offset'
_diffrn_radiation_monochromator 'curved graphite crystal'
_diffrn_radiation_type MoK\a
_diffrn_radiation_wavelength 0.71073
_diffrn_reflns_av_R_equivalents 0.0511
_diffrn_reflns_av_unetI/netI 0.0448
_diffrn_reflns_Laue_measured_fraction_full 0.999
_diffrn_reflns_Laue_measured_fraction_max 0.994
_diffrn_reflns_limit_h_max 21
_diffrn_reflns_limit_h_min -21
_diffrn_reflns_limit_k_max 30
_diffrn_reflns_limit_k_min -33
_diffrn_reflns_limit_l_max 25
_diffrn_reflns_limit_l_min -55
_diffrn_reflns_number 97349
_diffrn_reflns_point_group_measured_fraction_full 0.999
_diffrn_reflns_point_group_measured_fraction_max 0.994
_diffrn_reflns_theta_full 25.242
_diffrn_reflns_theta_max 30.014
_diffrn_reflns_theta_min 1.629
_exptl_absorpt_coefficient_mu 4.022
_exptl_absorpt_correction_T_max 0.455
_exptl_absorpt_correction_T_min 0.361
_exptl_absorpt_correction_type multi-scan
_exptl_absorpt_process_details 'SADABS (Sheldrick, 2008)'
_exptl_crystal_colour yellow
_exptl_crystal_density_diffrn 1.711
_exptl_crystal_description block
_exptl_crystal_F_000 7424
_exptl_crystal_preparation ', Luminescent'
_exptl_crystal_size_max 0.618
_exptl_crystal_size_mid 0.219
_exptl_crystal_size_min 0.196
_refine_diff_density_max 1.063
_refine_diff_density_min -0.852
_refine_diff_density_rms 0.118
_refine_ls_extinction_method none
_refine_ls_goodness_of_fit_ref 1.015
_refine_ls_hydrogen_treatment constr
_refine_ls_matrix_type full
_refine_ls_number_parameters 965
_refine_ls_number_reflns 21577
_refine_ls_number_restraints 60
_refine_ls_restrained_S_all 1.027
_refine_ls_R_factor_all 0.0527
_refine_ls_R_factor_gt 0.0318
_refine_ls_shift/su_max 0.002
_refine_ls_shift/su_mean 0.000
_refine_ls_structure_factor_coef Fsqd
_refine_ls_weighting_details 'w=1/[\s^2^(Fo^2^)+(0.0224P)^2^+13.6731P] where P=(Fo^2^+2Fc^2^)/3'
_refine_ls_weighting_scheme calc
_refine_ls_wR_factor_gt 0.0581
_refine_ls_wR_factor_ref 0.0630
_reflns_Friedel_coverage 0.000
_reflns_number_gt 16506
_reflns_number_total 21577
_reflns_threshold_expression 'I > 2\s(I)'
_cod_data_source_file c7dt00349h3.cif
_cod_data_source_block 3
_cod_depositor_comments 'Adding full bibliography for 7042345--7042354.cif.'
_cod_database_code 7042351
_shelx_shelxl_version_number 2014/7
_shelx_space_group_comment
;
The symmetry employed for this shelxl refinement is uniquely defined
by the following loop, which should always be used as a source of
symmetry information in preference to the above space-group names.
They are only intended as comments.
;
_shelx_estimated_absorpt_t_min 0.190
_shelx_estimated_absorpt_t_max 0.506

loop_
_space_group_symop_operation_xyz
'x, y, z'
'-x+1/2, -y, z+1/2'
'-x, y+1/2, -z+1/2'
'x+1/2, -y+1/2, -z'
'-x, -y, -z'
'x-1/2, y, -z-1/2'
'x, -y-1/2, z-1/2'
'-x-1/2, y-1/2, z'

loop_
_atom_site_label
_atom_site_type_symbol
_atom_site_fract_x
_atom_site_fract_y
_atom_site_fract_z
_atom_site_U_iso_or_equiv
_atom_site_adp_type
_atom_site_occupancy
_atom_site_site_symmetry_order
_atom_site_calc_flag
_atom_site_refinement_flags_posn
_atom_site_refinement_flags_adp
_atom_site_refinement_flags_occupancy
_atom_site_disorder_assembly
_atom_site_disorder_group
C1 C 0.10521(18) 0.90108(13) 0.19726(8) 0.0175(6) Uani 1 1 d . . . . .
C2 C 0.0697(2) 0.86037(13) 0.17614(8) 0.0220(7) Uani 1 1 d . . . . .
H2 H 0.0707 0.8662 0.1522 0.026 Uiso 1 1 calc R U . . .
C3 C 0.0331(2) 0.81212(14) 0.18840(9) 0.0250(7) Uani 1 1 d . . . . .
H3 H 0.0098 0.7855 0.1731 0.030 Uiso 1 1 calc R U . . .
C4 C 0.03064(18) 0.80284(13) 0.22340(8) 0.0203(6) Uani 1 1 d . . . . .
C5 C 0.06517(18) 0.84281(13) 0.24557(8) 0.0195(6) Uani 1 1 d . . . . .
C6 C 0.10270(18) 0.89208(13) 0.23299(8) 0.0179(6) Uani 1 1 d . . . . .
C7 C -0.0045(2) 0.75471(14) 0.24129(9) 0.0259(7) Uani 1 1 d . . . . .
C8 C 0.0048(2) 0.75920(14) 0.27646(10) 0.0287(8) Uani 1 1 d . . . . .
C9 C -0.0221(2) 0.71751(16) 0.29888(11) 0.0388(10) Uani 1 1 d . . . . .
H9 H -0.0147 0.7211 0.3228 0.047 Uiso 1 1 calc R U . . .
C10 C -0.0600(2) 0.67086(17) 0.28486(13) 0.0465(11) Uani 1 1 d . . . . .
H10 H -0.0790 0.6418 0.2994 0.056 Uiso 1 1 calc R U . . .
C11 C -0.0706(2) 0.66600(16) 0.24995(13) 0.0435(11) Uani 1 1 d . . . . .
H11 H -0.0972 0.6336 0.2410 0.052 Uiso 1 1 calc R U . . .
C12 C -0.0434(2) 0.70713(15) 0.22772(11) 0.0336(9) Uani 1 1 d . . . . .
H12 H -0.0510 0.7032 0.2038 0.040 Uiso 1 1 calc R U . . .
C13 C 0.13791(18) 0.93666(13) 0.25435(7) 0.0175(6) Uani 1 1 d . . . . .
C14 C 0.1481(2) 0.93624(14) 0.28947(8) 0.0249(7) Uani 1 1 d . . . . .
H14 H 0.1324 0.9041 0.3022 0.030 Uiso 1 1 calc R U . . .
C15 C 0.1810(2) 0.98226(15) 0.30617(9) 0.0287(8) Uani 1 1 d . . . . .
H15 H 0.1872 0.9821 0.3303 0.034 Uiso 1 1 calc R U . . .
C16 C 0.2045(2) 1.02825(15) 0.28751(9) 0.0282(8) Uani 1 1 d . . . . .
H16 H 0.2263 1.0605 0.2985 0.034 Uiso 1 1 calc R U . . .
C17 C 0.1960(2) 1.02662(14) 0.25269(8) 0.0250(7) Uani 1 1 d . . . . .
H17 H 0.2135 1.0580 0.2397 0.030 Uiso 1 1 calc R U . . .
C18 C 0.20516(19) 0.89624(13) 0.11343(8) 0.0213(7) Uani 1 1 d . . . . .
C19 C 0.2510(2) 0.86463(14) 0.13694(9) 0.0257(7) Uani 1 1 d . . . . .
H19 H 0.2497 0.8740 0.1605 0.031 Uiso 1 1 calc R U . . .
C20 C 0.2988(2) 0.81932(15) 0.12577(10) 0.0332(8) Uani 1 1 d . . . . .
H20 H 0.3303 0.7979 0.1417 0.040 Uiso 1 1 calc R U . . .
C21 C 0.3004(2) 0.80548(15) 0.09194(10) 0.0327(8) Uani 1 1 d . . . . .
C22 C 0.2557(2) 0.83642(15) 0.06842(9) 0.0310(8) Uani 1 1 d . . . . .
H22 H 0.2569 0.8264 0.0450 0.037 Uiso 1 1 calc R U . . .
C23 C 0.2089(2) 0.88211(14) 0.07905(8) 0.0252(7) Uani 1 1 d . . . . .
H23 H 0.1792 0.9039 0.0628 0.030 Uiso 1 1 calc R U . . .
C24 C 0.3509(3) 0.75623(18) 0.07925(13) 0.0475(11) Uani 1 1 d . . . . .
C25 C 0.1992(2) 1.00877(13) 0.09828(8) 0.0200(6) Uani 1 1 d . . . . .
C26 C 0.2843(2) 1.02172(14) 0.10275(8) 0.0248(7) Uani 1 1 d . . . . .
H26 H 0.3128 1.0097 0.1228 0.030 Uiso 1 1 calc R U . . .
C27 C 0.3279(2) 1.05189(15) 0.07838(9) 0.0296(8) Uani 1 1 d . . . . .
H27 H 0.3863 1.0602 0.0814 0.035 Uiso 1 1 calc R U . . .
C28 C 0.2857(2) 1.06993(14) 0.04951(9) 0.0277(8) Uani 1 1 d . . . . .
C29 C 0.2011(2) 1.05823(16) 0.04493(9) 0.0350(9) Uani 1 1 d . . . . .
H29 H 0.1725 1.0710 0.0251 0.042 Uiso 1 1 calc R U . . .
C30 C 0.1577(2) 1.02785(15) 0.06929(8) 0.0279(7) Uani 1 1 d . . . . .
H30 H 0.0992 1.0200 0.0662 0.034 Uiso 1 1 calc R U . . .
C31 C 0.3333(3) 1.09930(18) 0.02171(11) 0.0418(10) Uani 1 1 d . . . . .
C32 C 0.04059(19) 0.95687(13) 0.11276(7) 0.0177(6) Uani 1 1 d . . . . .
C33 C 0.0055(2) 0.91386(14) 0.09401(8) 0.0221(7) Uani 1 1 d . . . . .
H33 H 0.0394 0.8826 0.0882 0.027 Uiso 1 1 calc R U . . .
C34 C -0.0786(2) 0.91581(14) 0.08360(8) 0.0222(7) Uani 1 1 d . . . . .
H34 H -0.1024 0.8860 0.0709 0.027 Uiso 1 1 calc R U . . .
C35 C -0.12753(19) 0.96194(14) 0.09206(8) 0.0213(7) Uani 1 1 d . . . . .
C36 C -0.0935(2) 1.00551(14) 0.11080(8) 0.0220(7) Uani 1 1 d . . . . .
H36 H -0.1273 1.0369 0.1165 0.026 Uiso 1 1 calc R U . . .
C37 C -0.00987(19) 1.00275(13) 0.12117(8) 0.0201(6) Uani 1 1 d . . . . .
H37 H 0.0136 1.0324 0.1342 0.024 Uiso 1 1 calc R U . . .
C38 C -0.2174(2) 0.96420(15) 0.08007(9) 0.0292(8) Uani 1 1 d . . . . .
C39 C 0.72031(18) 0.29415(12) 0.17983(7) 0.0161(6) Uani 1 1 d . . . . .
C40 C 0.68804(19) 0.33716(14) 0.15893(8) 0.0209(7) Uani 1 1 d . . . . .
H40 H 0.6910 0.3335 0.1348 0.025 Uiso 1 1 calc R U . . .
C41 C 0.65204(19) 0.38460(13) 0.17306(8) 0.0194(6) Uani 1 1 d . . . . .
H41 H 0.6300 0.4127 0.1584 0.023 Uiso 1 1 calc R U . . .
C42 C 0.64753(18) 0.39188(12) 0.20802(8) 0.0175(6) Uani 1 1 d . . . . .
C43 C 0.67862(18) 0.34931(13) 0.22958(7) 0.0162(6) Uani 1 1 d . . . . .
C44 C 0.71500(17) 0.30092(13) 0.21572(7) 0.0159(6) Uani 1 1 d . . . . .
C45 C 0.61924(19) 0.43142(13) 0.26185(8) 0.0211(7) Uani 1 1 d . . . . .
C46 C 0.5912(2) 0.47167(15) 0.28491(9) 0.0281(8) Uani 1 1 d . . . . .
H46 H 0.5958 0.4659 0.3088 0.034 Uiso 1 1 calc R U . . .
C47 C 0.5566(2) 0.52031(15) 0.27200(10) 0.0322(8) Uani 1 1 d . . . . .
H47 H 0.5367 0.5482 0.2872 0.039 Uiso 1 1 calc R U . . .
C48 C 0.5508(2) 0.52890(15) 0.23691(10) 0.0301(8) Uani 1 1 d . . . . .
H48 H 0.5275 0.5627 0.2284 0.036 Uiso 1 1 calc R U . . .
C49 C 0.5787(2) 0.48848(13) 0.21430(9) 0.0248(7) Uani 1 1 d . . . . .
H49 H 0.5743 0.4945 0.1904 0.030 Uiso 1 1 calc R U . . .
C50 C 0.61322(19) 0.43887(13) 0.22663(8) 0.0206(7) Uani 1 1 d . . . . .
C51 C 0.75008(18) 0.25476(13) 0.23602(8) 0.0178(6) Uani 1 1 d . . . . .
C52 C 0.7588(2) 0.25292(16) 0.27120(9) 0.0317(8) Uani 1 1 d . . . . .
H52 H 0.7408 0.2836 0.2846 0.038 Uiso 1 1 calc R U . . .
C53 C 0.7936(3) 0.20682(16) 0.28679(9) 0.0351(9) Uani 1 1 d . . . . .
H53 H 0.7985 0.2055 0.3109 0.042 Uiso 1 1 calc R U . . .
C54 C 0.8212(2) 0.16284(14) 0.26741(8) 0.0264(7) Uani 1 1 d . . . . .
H54 H 0.8452 0.1307 0.2778 0.032 Uiso 1 1 calc R U . . .
C55 C 0.8131(2) 0.16648(14) 0.23271(8) 0.0225(7) Uani 1 1 d . . . . .
H55 H 0.8333 0.1366 0.2191 0.027 Uiso 1 1 calc R U . . .
C56 C 0.82897(19) 0.18812(13) 0.08189(7) 0.0174(6) Uani 1 1 d . . . . .
C57 C 0.9157(2) 0.17820(13) 0.08425(8) 0.0224(7) Uani 1 1 d . . . . .
H57 H 0.9485 0.1977 0.1007 0.027 Uiso 1 1 calc R U . . .
C58 C 0.9544(2) 0.14006(14) 0.06285(8) 0.0226(7) Uani 1 1 d . . . . .
H58 H 1.0137 0.1337 0.0644 0.027 Uiso 1 1 calc R U . . .
C59 C 0.9061(2) 0.11110(13) 0.03914(7) 0.0188(6) Uani 1 1 d . . . . .
C60 C 0.8195(2) 0.11940(14) 0.03748(8) 0.0233(7) Uani 1 1 d . . . . .
H60 H 0.7864 0.0988 0.0217 0.028 Uiso 1 1 calc R U . . .
C61 C 0.7810(2) 0.15784(13) 0.05882(8) 0.0225(7) Uani 1 1 d . . . . .
H61 H 0.7215 0.1634 0.0576 0.027 Uiso 1 1 calc R U . . .
C62 C 0.9481(2) 0.07015(14) 0.01594(8) 0.0244(7) Uani 1 1 d . . . . .
C63 C 0.68213(19) 0.25572(13) 0.08745(8) 0.0180(6) Uani 1 1 d . . . . .
C64 C 0.6792(2) 0.27838(14) 0.05464(8) 0.0237(7) Uani 1 1 d . . . . .
H64 H 0.7297 0.2911 0.0440 0.028 Uiso 1 1 calc R U . . .
C65 C 0.6024(2) 0.28215(14) 0.03764(8) 0.0256(7) Uani 1 1 d . . . . .
H65 H 0.6002 0.2975 0.0153 0.031 Uiso 1 1 calc R U . . .
C66 C 0.5289(2) 0.26355(13) 0.05315(8) 0.0220(7) Uani 1 1 d . . . . .
C67 C 0.5314(2) 0.24237(15) 0.08569(9) 0.0285(8) Uani 1 1 d . . . . .
H67 H 0.4806 0.2305 0.0964 0.034 Uiso 1 1 calc R U . . .
C68 C 0.6080(2) 0.23835(15) 0.10286(9) 0.0262(7) Uani 1 1 d . . . . .
H68 H 0.6095 0.2236 0.1253 0.031 Uiso 1 1 calc R U . . .
C69 C 0.4471(2) 0.26794(15) 0.03394(9) 0.0286(8) Uani 1 1 d . . . . .
C70 C 0.85293(19) 0.30015(12) 0.10042(7) 0.0170(6) Uani 1 1 d . . . . .
C71 C 0.87844(19) 0.33422(13) 0.12727(8) 0.0212(7) Uani 1 1 d . . . . .
H71 H 0.8584 0.3270 0.1497 0.025 Uiso 1 1 calc R U . . .
C72 C 0.9328(2) 0.37864(14) 0.12157(9) 0.0252(7) Uani 1 1 d . . . . .
H72 H 0.9496 0.4018 0.1400 0.030 Uiso 1 1 calc R U . . .
C73 C 0.9623(2) 0.38909(13) 0.08914(9) 0.0237(7) Uani 1 1 d . . . . .
C74 C 0.9392(2) 0.35496(14) 0.06207(8) 0.0242(7) Uani 1 1 d . . . . .
H74 H 0.9603 0.3620 0.0398 0.029 Uiso 1 1 calc R U . . .
C75 C 0.88531(19) 0.31056(13) 0.06792(8) 0.0208(6) Uani 1 1 d . . . . .
H75 H 0.8701 0.2868 0.0496 0.025 Uiso 1 1 calc R U . . .
C76 C 1.0209(2) 0.43711(16) 0.08299(10) 0.0336(9) Uani 1 1 d D . . . .
N1 N 0.16369(15) 0.98208(11) 0.23621(6) 0.0187(5) Uani 1 1 d . . . . .
N2 N 0.77792(15) 0.21051(10) 0.21724(6) 0.0166(5) Uani 1 1 d . . . . .
F1 F 0.40115(17) 1.12653(11) 0.03315(6) 0.0593(7) Uani 1 1 d . . . . .
F2 F 0.28656(18) 1.13669(12) 0.00532(7) 0.0747(9) Uani 1 1 d . . . . .
F3 F 0.36289(17) 1.06360(11) -0.00163(6) 0.0596(7) Uani 1 1 d . . . . .
F4 F -0.25198(15) 0.91505(11) 0.07575(9) 0.0690(9) Uani 1 1 d . U . . .
F5 F -0.26752(16) 0.99181(17) 0.10072(9) 0.0990(13) Uani 1 1 d . U . . .
F6 F -0.22503(16) 0.98890(13) 0.05022(8) 0.0743(9) Uani 1 1 d . U . . .
F7 F 0.4050(2) 0.77025(13) 0.05486(9) 0.0891(11) Uani 1 1 d . . . . .
F8 F 0.30424(19) 0.71772(12) 0.06511(11) 0.0972(13) Uani 1 1 d . . . . .
F9 F 0.3967(2) 0.73279(15) 0.10306(9) 0.1027(13) Uani 1 1 d . . . . .
F10 F 0.42403(12) 0.32148(8) 0.02927(5) 0.0340(5) Uani 1 1 d . . . . .
F11 F 0.45202(14) 0.24484(11) 0.00308(6) 0.0495(6) Uani 1 1 d . . . . .
F12 F 0.38220(13) 0.24356(9) 0.04995(6) 0.0402(5) Uani 1 1 d . . . . .
F13 F 0.96601(13) 0.02206(8) 0.03186(5) 0.0301(4) Uani 1 1 d . . . . .
F14 F 1.02262(12) 0.08942(8) 0.00397(5) 0.0336(5) Uani 1 1 d . . . . .
F15 F 0.90087(13) 0.05742(9) -0.01111(5) 0.0348(5) Uani 1 1 d . . . . .
F16 F 0.9805(8) 0.4823(5) 0.0783(5) 0.069(5) Uani 0.263(10) 1 d D U P A 1
F17 F 1.0735(10) 0.4418(7) 0.1084(3) 0.080(5) Uani 0.263(10) 1 d D U P A 1
F18 F 1.0691(9) 0.4293(5) 0.0558(4) 0.065(4) Uani 0.263(10) 1 d D U P A 1
F116 F 1.0250(3) 0.47256(19) 0.10930(11) 0.0585(17) Uani 0.737(10) 1 d . U P A 2
F117 F 1.0986(2) 0.42166(17) 0.0770(2) 0.0698(19) Uani 0.737(10) 1 d . U P A 2
F118 F 0.9970(4) 0.4685(2) 0.05691(16) 0.074(2) Uani 0.737(10) 1 d . U P A 2
S1 S 0.05429(5) 0.82162(4) 0.28816(2) 0.02619(18) Uani 1 1 d . . . . .
S2 S 0.66494(5) 0.36736(3) 0.27242(2) 0.02073(16) Uani 1 1 d . . . . .
Cl1 Cl 0.20315(6) 1.06781(3) 0.17434(2) 0.0323(2) Uani 1 1 d . . . . .
Cl2 Cl 0.82457(7) 0.12976(4) 0.15460(2) 0.0363(2) Uani 1 1 d . . . . .
Pt1 Pt 0.15605(2) 0.97461(2) 0.18360(2) 0.01642(3) Uani 1 1 d . . . . .
Pt2 Pt 0.77325(2) 0.22169(2) 0.16478(2) 0.01595(3) Uani 1 1 d . . . . .
P1 P 0.15006(5) 0.95915(3) 0.12782(2) 0.01763(16) Uani 1 1 d . . . . .
P2 P 0.78237(5) 0.24155(3) 0.10937(2) 0.01590(15) Uani 1 1 d . . . . .

loop_
_atom_site_aniso_label
_atom_site_aniso_U_11
_atom_site_aniso_U_22
_atom_site_aniso_U_33
_atom_site_aniso_U_23
_atom_site_aniso_U_13
_atom_site_aniso_U_12
C1 0.0165(14) 0.0191(16) 0.0168(15) 0.0019(12) -0.0001(11) 0.0021(12)
C2 0.0264(16) 0.0222(17) 0.0175(15) -0.0003(13) -0.0030(12) -0.0019(13)
C3 0.0253(16) 0.0234(17) 0.0264(18) -0.0042(14) -0.0061(14) -0.0030(13)
C4 0.0136(14) 0.0187(16) 0.0286(17) 0.0056(13) -0.0015(12) 0.0002(12)
C5 0.0152(14) 0.0212(16) 0.0223(16) 0.0060(13) 0.0007(12) 0.0016(12)
C6 0.0149(14) 0.0202(16) 0.0187(15) -0.0001(12) -0.0022(11) 0.0027(12)
C7 0.0161(15) 0.0212(17) 0.040(2) 0.0093(15) 0.0010(14) 0.0016(13)
C8 0.0193(16) 0.0255(18) 0.041(2) 0.0129(16) 0.0008(15) 0.0039(14)
C9 0.0291(19) 0.037(2) 0.050(2) 0.021(2) 0.0065(17) 0.0035(17)
C10 0.032(2) 0.034(2) 0.073(3) 0.028(2) 0.010(2) 0.0036(18)
C11 0.0254(19) 0.022(2) 0.083(3) 0.010(2) 0.001(2) -0.0009(15)
C12 0.0236(17) 0.025(2) 0.052(2) 0.0047(17) -0.0030(16) -0.0013(14)
C13 0.0156(14) 0.0236(16) 0.0134(14) -0.0011(12) -0.0006(11) 0.0051(12)
C14 0.0303(18) 0.0267(18) 0.0178(16) 0.0016(13) -0.0027(13) 0.0009(14)
C15 0.0306(18) 0.038(2) 0.0173(16) -0.0065(15) -0.0055(13) 0.0069(16)
C16 0.0280(17) 0.033(2) 0.0236(17) -0.0119(15) -0.0045(14) 0.0023(15)
C17 0.0270(16) 0.0248(18) 0.0233(17) -0.0033(14) 0.0009(13) -0.0029(14)
C18 0.0215(15) 0.0202(16) 0.0222(16) -0.0025(13) 0.0030(12) 0.0042(13)
C19 0.0271(17) 0.0241(18) 0.0261(18) 0.0005(14) -0.0020(13) 0.0046(13)
C20 0.0275(18) 0.030(2) 0.042(2) 0.0015(17) -0.0053(16) 0.0069(15)
C21 0.0225(17) 0.030(2) 0.046(2) -0.0099(17) -0.0003(16) 0.0067(15)
C22 0.0258(17) 0.037(2) 0.031(2) -0.0163(17) 0.0016(14) 0.0041(15)
C23 0.0277(17) 0.0267(18) 0.0213(17) -0.0055(14) 0.0014(13) 0.0064(14)
C24 0.030(2) 0.042(3) 0.070(3) -0.017(2) -0.003(2) 0.0122(19)
C25 0.0237(15) 0.0191(16) 0.0173(15) -0.0006(12) 0.0032(12) 0.0023(12)
C26 0.0230(16) 0.0286(18) 0.0229(17) 0.0056(14) 0.0010(13) 0.0055(14)
C27 0.0220(17) 0.031(2) 0.036(2) 0.0057(16) 0.0051(15) 0.0024(14)
C28 0.038(2) 0.0219(18) 0.0229(17) 0.0058(14) 0.0107(15) 0.0017(15)
C29 0.040(2) 0.044(2) 0.0215(18) 0.0106(16) -0.0030(16) -0.0016(18)
C30 0.0283(17) 0.033(2) 0.0221(16) 0.0036(15) -0.0006(14) -0.0030(15)
C31 0.047(2) 0.042(2) 0.036(2) 0.0130(19) 0.0140(19) -0.002(2)
C32 0.0209(15) 0.0204(16) 0.0118(14) 0.0013(12) 0.0002(11) 0.0010(12)
C33 0.0256(16) 0.0233(17) 0.0175(16) -0.0024(13) 0.0018(13) 0.0029(13)
C34 0.0239(16) 0.0236(17) 0.0191(16) -0.0029(13) -0.0019(13) -0.0010(13)
C35 0.0191(14) 0.0263(18) 0.0186(16) 0.0038(13) 0.0005(12) -0.0012(13)
C36 0.0232(16) 0.0215(17) 0.0214(16) 0.0007(13) 0.0034(13) 0.0037(13)
C37 0.0246(16) 0.0190(16) 0.0168(15) -0.0037(12) 0.0013(12) -0.0020(13)
C38 0.0278(18) 0.029(2) 0.0307(19) -0.0004(15) -0.0006(15) 0.0001(15)
C39 0.0176(14) 0.0200(15) 0.0107(13) -0.0041(11) 0.0005(11) -0.0044(11)
C40 0.0224(15) 0.0273(18) 0.0128(15) -0.0005(13) -0.0011(12) 0.0000(13)
C41 0.0246(15) 0.0157(15) 0.0178(15) 0.0007(12) -0.0001(12) 0.0018(13)
C42 0.0163(14) 0.0152(15) 0.0209(15) -0.0040(12) -0.0013(12) -0.0002(12)
C43 0.0151(14) 0.0185(16) 0.0151(14) -0.0032(12) 0.0014(11) -0.0034(11)
C44 0.0145(14) 0.0196(15) 0.0135(14) 0.0032(12) 0.0000(11) -0.0009(11)
C45 0.0181(15) 0.0229(17) 0.0221(16) -0.0071(13) 0.0023(12) -0.0012(13)
C46 0.0312(18) 0.0303(19) 0.0228(17) -0.0101(15) 0.0054(14) -0.0009(15)
C47 0.0307(18) 0.027(2) 0.039(2) -0.0139(17) 0.0093(16) 0.0026(15)
C48 0.0258(17) 0.0193(17) 0.045(2) -0.0060(16) -0.0009(16) 0.0025(14)
C49 0.0232(16) 0.0231(18) 0.0280(18) -0.0019(14) -0.0024(13) 0.0036(13)
C50 0.0180(15) 0.0201(16) 0.0237(17) -0.0039(13) 0.0012(12) -0.0017(12)
C51 0.0157(14) 0.0195(16) 0.0181(15) 0.0017(13) 0.0006(11) -0.0041(11)
C52 0.048(2) 0.028(2) 0.0185(17) -0.0021(15) -0.0016(15) 0.0100(17)
C53 0.056(2) 0.035(2) 0.0146(16) 0.0040(15) -0.0057(16) 0.0060(18)
C54 0.0351(19) 0.0226(18) 0.0215(17) 0.0065(14) -0.0040(14) 0.0017(14)
C55 0.0258(16) 0.0181(16) 0.0235(17) 0.0014(13) 0.0002(13) 0.0008(13)
C56 0.0206(15) 0.0172(16) 0.0145(14) -0.0015(12) 0.0043(11) 0.0007(12)
C57 0.0244(16) 0.0233(17) 0.0196(16) -0.0065(13) -0.0006(13) 0.0015(13)
C58 0.0202(15) 0.0265(18) 0.0209(16) -0.0018(14) 0.0012(13) 0.0040(13)
C59 0.0271(16) 0.0167(15) 0.0125(14) -0.0005(12) 0.0033(12) 0.0054(12)
C60 0.0268(16) 0.0210(17) 0.0222(17) -0.0077(13) -0.0024(13) 0.0016(13)
C61 0.0209(16) 0.0241(17) 0.0223(16) -0.0056(13) -0.0006(13) 0.0006(13)
C62 0.0317(18) 0.0264(18) 0.0151(15) -0.0006(13) 0.0007(13) 0.0107(14)
C63 0.0199(15) 0.0176(16) 0.0165(15) -0.0050(12) -0.0014(12) 0.0003(12)
C64 0.0256(16) 0.0249(17) 0.0206(16) 0.0040(14) 0.0021(12) 0.0004(14)
C65 0.0318(18) 0.0257(18) 0.0192(16) 0.0038(14) -0.0024(13) 0.0017(15)
C66 0.0248(16) 0.0185(16) 0.0226(17) -0.0056(13) -0.0028(13) -0.0010(13)
C67 0.0229(16) 0.038(2) 0.0247(18) 0.0007(15) -0.0002(14) -0.0042(15)
C68 0.0240(16) 0.035(2) 0.0198(17) 0.0033(14) 0.0011(13) -0.0009(14)
C69 0.0304(18) 0.029(2) 0.0267(18) -0.0020(15) -0.0056(14) -0.0003(15)
C70 0.0198(15) 0.0160(15) 0.0150(14) 0.0013(11) 0.0013(11) 0.0015(12)
C71 0.0227(15) 0.0239(17) 0.0169(16) -0.0018(13) 0.0028(12) -0.0012(13)
C72 0.0260(17) 0.0213(17) 0.0282(18) -0.0020(14) 0.0005(14) -0.0043(14)
C73 0.0218(16) 0.0184(17) 0.0310(18) 0.0054(14) 0.0021(14) 0.0007(13)
C74 0.0222(16) 0.0281(19) 0.0223(17) 0.0073(14) 0.0045(13) 0.0009(14)
C75 0.0235(16) 0.0224(17) 0.0165(15) 0.0002(12) 0.0030(12) 0.0001(13)
C76 0.0294(19) 0.026(2) 0.046(2) 0.0081(17) 0.0019(17) -0.0057(15)
N1 0.0182(12) 0.0244(15) 0.0136(12) -0.0033(10) 0.0005(10) 0.0002(11)
N2 0.0204(12) 0.0182(13) 0.0111(11) 0.0039(9) 0.0007(10) -0.0014(10)
F1 0.0721(18) 0.0530(16) 0.0529(16) 0.0106(13) 0.0143(14) -0.0305(14)
F2 0.0754(19) 0.080(2) 0.0683(19) 0.0547(17) 0.0243(16) 0.0165(16)
F3 0.0837(19) 0.0568(17) 0.0382(14) -0.0043(12) 0.0365(13) -0.0140(14)
F4 0.0337(13) 0.0428(15) 0.130(3) 0.0165(17) -0.0276(15) -0.0115(11)
F5 0.0301(14) 0.169(3) 0.099(2) -0.077(2) -0.0132(15) 0.0308(18)
F6 0.0492(15) 0.094(2) 0.080(2) 0.0511(18) -0.0354(15) -0.0199(15)
F7 0.076(2) 0.068(2) 0.123(3) -0.020(2) 0.053(2) 0.0217(17)
F8 0.0564(18) 0.0494(18) 0.186(4) -0.062(2) -0.010(2) 0.0118(15)
F9 0.108(3) 0.113(3) 0.087(2) -0.030(2) -0.019(2) 0.091(2)
F10 0.0319(11) 0.0315(12) 0.0386(12) 0.0080(10) -0.0095(9) 0.0025(9)
F11 0.0448(13) 0.0685(17) 0.0351(13) -0.0254(12) -0.0140(11) 0.0054(12)
F12 0.0279(11) 0.0412(13) 0.0514(14) 0.0080(11) -0.0113(10) -0.0081(10)
F13 0.0458(12) 0.0234(10) 0.0210(10) 0.0009(8) 0.0017(9) 0.0156(9)
F14 0.0359(11) 0.0351(12) 0.0298(11) -0.0029(9) 0.0143(9) 0.0075(9)
F15 0.0435(12) 0.0416(13) 0.0193(10) -0.0125(9) -0.0069(9) 0.0175(10)
F16 0.077(7) 0.037(6) 0.092(9) 0.009(6) 0.021(7) -0.008(5)
F17 0.076(8) 0.082(9) 0.082(8) 0.015(6) -0.023(6) -0.054(7)
F18 0.054(7) 0.062(7) 0.078(8) 0.016(6) 0.026(6) -0.030(6)
F116 0.073(3) 0.042(2) 0.061(3) -0.023(2) 0.029(2) -0.036(2)
F117 0.027(2) 0.041(2) 0.142(5) -0.005(3) 0.025(3) -0.0078(17)
F118 0.091(4) 0.054(3) 0.079(4) 0.042(3) -0.037(3) -0.041(3)
S1 0.0238(4) 0.0318(5) 0.0230(4) 0.0109(4) 0.0010(3) 0.0012(3)
S2 0.0247(4) 0.0230(4) 0.0145(4) -0.0035(3) 0.0025(3) 0.0004(3)
Cl1 0.0537(5) 0.0188(4) 0.0245(4) -0.0038(3) 0.0083(4) -0.0069(4)
Cl2 0.0668(6) 0.0185(4) 0.0236(4) 0.0020(3) 0.0115(4) 0.0123(4)
Pt1 0.01928(5) 0.01666(6) 0.01332(5) -0.00109(5) 0.00035(4) -0.00064(5)
Pt2 0.02101(5) 0.01358(5) 0.01327(5) 0.00004(4) 0.00240(4) 0.00052(5)
P1 0.0201(4) 0.0189(4) 0.0138(4) 0.0002(3) 0.0001(3) 0.0014(3)
P2 0.0199(4) 0.0144(4) 0.0134(4) -0.0020(3) 0.0015(3) -0.0004(3)

loop_
_atom_type_symbol
_atom_type_description
_atom_type_scat_dispersion_real
_atom_type_scat_dispersion_imag
_atom_type_scat_source
C C 0.0033 0.0016 'International Tables Vol C Tables 4.2.6.8 and 6.1.1.4'
H H 0.0000 0.0000 'International Tables Vol C Tables 4.2.6.8 and 6.1.1.4'
N N 0.0061 0.0033 'International Tables Vol C Tables 4.2.6.8 and 6.1.1.4'
F F 0.0171 0.0103 'International Tables Vol C Tables 4.2.6.8 and 6.1.1.4'
S S 0.1246 0.1234 'International Tables Vol C Tables 4.2.6.8 and 6.1.1.4'
Cl Cl 0.1484 0.1585 'International Tables Vol C Tables 4.2.6.8 and 6.1.1.4'
Pt Pt -1.7033 8.3905 'International Tables Vol C Tables 4.2.6.8 and 6.1.1.4'
P P 0.1023 0.0942 'International Tables Vol C Tables 4.2.6.8 and 6.1.1.4'

loop_
_geom_angle_atom_site_label_1
_geom_angle_atom_site_label_2
_geom_angle_atom_site_label_3
_geom_angle
C2 C1 C6 117.9(3)
C2 C1 Pt1 128.0(2)
C6 C1 Pt1 114.1(2)
C3 C2 C1 123.2(3)
C3 C2 H2 118.4
C1 C2 H2 118.4
C2 C3 C4 119.3(3)
C2 C3 H3 120.3
C4 C3 H3 120.3
C3 C4 C5 119.4(3)
C3 C4 C7 127.7(3)
C5 C4 C7 113.0(3)
C4 C5 C6 121.2(3)
C4 C5 S1 110.7(2)
C6 C5 S1 128.1(2)
C5 C6 C1 119.0(3)
C5 C6 C13 124.7(3)
C1 C6 C13 116.3(3)
C8 C7 C12 119.1(3)
C8 C7 C4 112.0(3)
C12 C7 C4 128.9(3)
C7 C8 C9 122.4(4)
C7 C8 S1 111.9(3)
C9 C8 S1 125.7(3)
C10 C9 C8 117.4(4)
C10 C9 H9 121.3
C8 C9 H9 121.3
C9 C10 C11 120.9(4)
C9 C10 H10 119.5
C11 C10 H10 119.5
C10 C11 C12 121.7(4)
C10 C11 H11 119.2
C12 C11 H11 119.2
C11 C12 C7 118.5(4)
C11 C12 H12 120.8
C7 C12 H12 120.8
N1 C13 C14 119.3(3)
N1 C13 C6 113.4(3)
C14 C13 C6 127.3(3)
C15 C14 C13 120.5(3)
C15 C14 H14 119.8
C13 C14 H14 119.8
C16 C15 C14 119.3(3)
C16 C15 H15 120.4
C14 C15 H15 120.4
C17 C16 C15 118.7(3)
C17 C16 H16 120.7
C15 C16 H16 120.7
N1 C17 C16 122.4(3)
N1 C17 H17 118.8
C16 C17 H17 118.8
C23 C18 C19 119.0(3)
C23 C18 P1 121.3(2)
C19 C18 P1 119.4(2)
C20 C19 C18 119.8(3)
C20 C19 H19 120.1
C18 C19 H19 120.1
C21 C20 C19 120.3(3)
C21 C20 H20 119.8
C19 C20 H20 119.8
C20 C21 C22 120.6(3)
C20 C21 C24 121.3(4)
C22 C21 C24 118.1(4)
C21 C22 C23 119.8(3)
C21 C22 H22 120.1
C23 C22 H22 120.1
C22 C23 C18 120.4(3)
C22 C23 H23 119.8
C18 C23 H23 119.8
F8 C24 F9 108.1(4)
F8 C24 F7 103.7(4)
F9 C24 F7 105.6(4)
F8 C24 C21 113.4(3)
F9 C24 C21 113.1(4)
F7 C24 C21 112.3(4)
C26 C25 C30 119.1(3)
C26 C25 P1 118.3(2)
C30 C25 P1 122.1(3)
C27 C26 C25 120.7(3)
C27 C26 H26 119.7
C25 C26 H26 119.7
C26 C27 C28 119.4(3)
C26 C27 H27 120.3
C28 C27 H27 120.3
C29 C28 C27 120.7(3)
C29 C28 C31 119.1(3)
C27 C28 C31 120.1(3)
C28 C29 C30 119.8(3)
C28 C29 H29 120.1
C30 C29 H29 120.1
C29 C30 C25 120.3(3)
C29 C30 H30 119.8
C25 C30 H30 119.8
F2 C31 F1 106.1(3)
F2 C31 F3 107.2(4)
F1 C31 F3 105.3(3)
F2 C31 C28 113.0(3)
F1 C31 C28 112.8(3)
F3 C31 C28 111.8(3)
C33 C32 C37 119.1(3)
C33 C32 P1 124.9(2)
C37 C32 P1 116.0(2)
C32 C33 C34 120.9(3)
C32 C33 H33 119.6
C34 C33 H33 119.6
C35 C34 C33 119.1(3)
C35 C34 H34 120.4
C33 C34 H34 120.4
C36 C35 C34 120.9(3)
C36 C35 C38 120.4(3)
C34 C35 C38 118.7(3)
C37 C36 C35 119.3(3)
C37 C36 H36 120.4
C35 C36 H36 120.4
C36 C37 C32 120.8(3)
C36 C37 H37 119.6
C32 C37 H37 119.6
F4 C38 F5 106.5(3)
F4 C38 F6 104.6(3)
F5 C38 F6 105.5(3)
F4 C38 C35 113.7(3)
F5 C38 C35 113.3(3)
F6 C38 C35 112.5(3)
C40 C39 C44 118.1(3)
C40 C39 Pt2 127.5(2)
C44 C39 Pt2 114.4(2)
C41 C40 C39 121.0(3)
C41 C40 H40 119.5
C39 C40 H40 119.5
C42 C41 C40 121.3(3)
C42 C41 H41 119.3
C40 C41 H41 119.3
C41 C42 C43 118.9(3)
C41 C42 C50 128.1(3)
C43 C42 C50 113.0(3)
C44 C43 C42 120.5(3)
C44 C43 S2 128.8(2)
C42 C43 S2 110.7(2)
C43 C44 C39 120.2(3)
C43 C44 C51 124.5(3)
C39 C44 C51 115.3(3)
C46 C45 C50 122.1(3)
C46 C45 S2 125.9(3)
C50 C45 S2 112.1(2)
C47 C46 C45 118.1(3)
C47 C46 H46 120.9
C45 C46 H46 120.9
C46 C47 C48 120.8(3)
C46 C47 H47 119.6
C48 C47 H47 119.6
C49 C48 C47 120.4(3)
C49 C48 H48 119.8
C47 C48 H48 119.8
C48 C49 C50 120.0(3)
C48 C49 H49 120.0
C50 C49 H49 120.0
C49 C50 C45 118.6(3)
C49 C50 C42 129.4(3)
C45 C50 C42 111.9(3)
N2 C51 C52 118.7(3)
N2 C51 C44 114.5(3)
C52 C51 C44 126.8(3)
C53 C52 C51 120.4(3)
C53 C52 H52 119.8
C51 C52 H52 119.8
C54 C53 C52 119.9(3)
C54 C53 H53 120.1
C52 C53 H53 120.1
C55 C54 C53 118.2(3)
C55 C54 H54 120.9
C53 C54 H54 120.9
N2 C55 C54 122.6(3)
N2 C55 H55 118.7
C54 C55 H55 118.7
C61 C56 C57 119.4(3)
C61 C56 P2 122.2(2)
C57 C56 P2 118.4(2)
C58 C57 C56 120.5(3)
C58 C57 H57 119.8
C56 C57 H57 119.8
C57 C58 C59 119.6(3)
C57 C58 H58 120.2
C59 C58 H58 120.2
C60 C59 C58 120.1(3)
C60 C59 C62 120.3(3)
C58 C59 C62 119.5(3)
C59 C60 C61 120.1(3)
C59 C60 H60 120.0
C61 C60 H60 120.0
C56 C61 C60 120.2(3)
C56 C61 H61 119.9
C60 C61 H61 119.9
F15 C62 F13 106.9(3)
F15 C62 F14 106.8(3)
F13 C62 F14 105.9(3)
F15 C62 C59 112.8(3)
F13 C62 C59 112.0(3)
F14 C62 C59 111.9(3)
C68 C63 C64 119.5(3)
C68 C63 P2 118.0(2)
C64 C63 P2 122.2(2)
C65 C64 C63 119.8(3)
C65 C64 H64 120.1
C63 C64 H64 120.1
C66 C65 C64 120.0(3)
C66 C65 H65 120.0
C64 C65 H65 120.0
C67 C66 C65 120.3(3)
C67 C66 C69 121.2(3)
C65 C66 C69 118.6(3)
C66 C67 C68 120.1(3)
C66 C67 H67 119.9
C68 C67 H67 119.9
C63 C68 C67 120.3(3)
C63 C68 H68 119.8
C67 C68 H68 119.8
F11 C69 F12 106.8(3)
F11 C69 F10 106.8(3)
F12 C69 F10 106.0(3)
F11 C69 C66 112.1(3)
F12 C69 C66 113.1(3)
F10 C69 C66 111.6(3)
C71 C70 C75 118.7(3)
C71 C70 P2 118.9(2)
C75 C70 P2 122.4(2)
C72 C71 C70 120.5(3)
C72 C71 H71 119.7
C70 C71 H71 119.7
C73 C72 C71 119.9(3)
C73 C72 H72 120.1
C71 C72 H72 120.1
C72 C73 C74 120.6(3)
C72 C73 C76 119.9(3)
C74 C73 C76 119.5(3)
C75 C74 C73 119.3(3)
C75 C74 H74 120.4
C73 C74 H74 120.4
C74 C75 C70 121.0(3)
C74 C75 H75 119.5
C70 C75 H75 119.5
F16 C76 F17 110.9(8)
F16 C76 F18 106.9(7)
F17 C76 F18 105.3(8)
F117 C76 F118 106.8(4)
F117 C76 F116 106.0(4)
F118 C76 F116 104.3(4)
F16 C76 C73 111.8(6)
F17 C76 C73 109.7(6)
F117 C76 C73 113.0(3)
F18 C76 C73 112.1(6)
F118 C76 C73 112.7(3)
F116 C76 C73 113.2(3)
C17 N1 C13 119.7(3)
C17 N1 Pt1 124.5(2)
C13 N1 Pt1 115.6(2)
C55 N2 C51 120.2(3)
C55 N2 Pt2 124.5(2)
C51 N2 Pt2 115.0(2)
C8 S1 C5 92.40(17)
C45 S2 C43 92.33(15)
C1 Pt1 N1 80.45(11)
C1 Pt1 P1 95.68(9)
N1 Pt1 P1 175.26(8)
C1 Pt1 Cl1 171.06(9)
N1 Pt1 Cl1 92.99(7)
P1 Pt1 Cl1 91.14(3)
C39 Pt2 N2 80.57(11)
C39 Pt2 P2 97.33(8)
N2 Pt2 P2 172.43(7)
C39 Pt2 Cl2 170.89(8)
N2 Pt2 Cl2 91.96(7)
P2 Pt2 Cl2 90.73(3)
C32 P1 C18 108.94(14)
C32 P1 C25 102.44(14)
C18 P1 C25 98.04(14)
C32 P1 Pt1 111.33(10)
C18 P1 Pt1 114.90(11)
C25 P1 Pt1 119.73(11)
C70 P2 C56 100.44(14)
C70 P2 C63 107.02(14)
C56 P2 C63 101.56(14)
C70 P2 Pt2 113.02(10)
C56 P2 Pt2 116.77(10)
C63 P2 Pt2 116.20(10)

loop_
_geom_bond_atom_site_label_1
_geom_bond_atom_site_label_2
_geom_bond_distance
C1 C2 1.399(4)
C1 C6 1.419(4)
C1 Pt1 2.012(3)
C2 C3 1.380(4)
C2 H2 0.9500
C3 C4 1.392(4)
C3 H3 0.9500
C4 C5 1.405(4)
C4 C7 1.461(4)
C5 C6 1.412(4)
C5 S1 1.755(3)
C6 C13 1.468(4)
C7 C8 1.392(5)
C7 C12 1.402(5)
C8 C9 1.399(5)
C8 S1 1.751(4)
C9 C10 1.384(6)
C9 H9 0.9500
C10 C11 1.384(6)
C10 H10 0.9500
C11 C12 1.385(5)
C11 H11 0.9500
C12 H12 0.9500
C13 N1 1.364(4)
C13 C14 1.387(4)
C14 C15 1.386(5)
C14 H14 0.9500
C15 C16 1.376(5)
C15 H15 0.9500
C16 C17 1.373(5)
C16 H16 0.9500
C17 N1 1.349(4)
C17 H17 0.9500
C18 C23 1.392(4)
C18 C19 1.396(4)
C18 P1 1.832(3)
C19 C20 1.394(5)
C19 H19 0.9500
C20 C21 1.368(5)
C20 H20 0.9500
C21 C22 1.379(5)
C21 C24 1.510(5)
C22 C23 1.386(5)
C22 H22 0.9500
C23 H23 0.9500
C24 F8 1.305(5)
C24 F9 1.309(5)
C24 F7 1.326(5)
C25 C26 1.389(4)
C25 C30 1.391(4)
C25 P1 1.834(3)
C26 C27 1.383(5)
C26 H26 0.9500
C27 C28 1.383(5)
C27 H27 0.9500
C28 C29 1.377(5)
C28 C31 1.500(5)
C29 C30 1.384(5)
C29 H29 0.9500
C30 H30 0.9500
C31 F2 1.328(5)
C31 F1 1.332(5)
C31 F3 1.338(5)
C32 C33 1.383(4)
C32 C37 1.398(4)
C32 P1 1.826(3)
C33 C34 1.391(4)
C33 H33 0.9500
C34 C35 1.390(4)
C34 H34 0.9500
C35 C36 1.386(4)
C35 C38 1.496(5)
C36 C37 1.383(4)
C36 H36 0.9500
C37 H37 0.9500
C38 F4 1.311(4)
C38 F5 1.312(4)
C38 F6 1.318(4)
C39 C40 1.413(4)
C39 C44 1.420(4)
C39 Pt2 2.018(3)
C40 C41 1.388(4)
C40 H40 0.9500
C41 C42 1.384(4)
C41 H41 0.9500
C42 C43 1.414(4)
C42 C50 1.449(4)
C43 C44 1.405(4)
C43 S2 1.749(3)
C44 C51 1.473(4)
C45 C46 1.395(4)
C45 C50 1.396(4)
C45 S2 1.748(3)
C46 C47 1.385(5)
C46 H46 0.9500
C47 C48 1.395(5)
C47 H47 0.9500
C48 C49 1.386(5)
C48 H48 0.9500
C49 C50 1.396(4)
C49 H49 0.9500
C51 N2 1.366(4)
C51 C52 1.388(4)
C52 C53 1.378(5)
C52 H52 0.9500
C53 C54 1.372(5)
C53 H53 0.9500
C54 C55 1.370(4)
C54 H54 0.9500
C55 N2 1.339(4)
C55 H55 0.9500
C56 C61 1.386(4)
C56 C57 1.392(4)
C56 P2 1.830(3)
C57 C58 1.384(4)
C57 H57 0.9500
C58 C59 1.390(4)
C58 H58 0.9500
C59 C60 1.381(4)
C59 C62 1.495(4)
C60 C61 1.387(4)
C60 H60 0.9500
C61 H61 0.9500
C62 F15 1.332(4)
C62 F13 1.342(4)
C62 F14 1.348(4)
C63 C68 1.381(4)
C63 C64 1.398(4)
C63 P2 1.832(3)
C64 C65 1.386(4)
C64 H64 0.9500
C65 C66 1.384(4)
C65 H65 0.9500
C66 C67 1.374(5)
C66 C69 1.499(4)
C67 C68 1.387(4)
C67 H67 0.9500
C68 H68 0.9500
C69 F11 1.334(4)
C69 F12 1.336(4)
C69 F10 1.348(4)
C70 C71 1.393(4)
C70 C75 1.396(4)
C70 P2 1.828(3)
C71 C72 1.386(4)
C71 H71 0.9500
C72 C73 1.378(5)
C72 H72 0.9500
C73 C74 1.390(5)
C73 C76 1.497(5)
C74 C75 1.383(4)
C74 H74 0.9500
C75 H75 0.9500
C76 F16 1.272(11)
C76 F17 1.300(10)
C76 F117 1.302(5)
C76 F18 1.324(10)
C76 F118 1.326(5)
C76 F116 1.339(5)
N1 Pt1 2.075(2)
N2 Pt2 2.077(2)
Cl1 Pt1 2.3852(8)
Cl2 Pt2 2.3842(8)
Pt1 P1 2.2217(8)
Pt2 P2 2.2299(8)
